data_1514323
loop_
_publ_author_name
'McCrary, Parker D.'
'Chatel, Gregory'
'Alaniz, Spencer A.'
'Cojocaru, O. Andreea'
'Beasley, Preston A.'
'Flores, Luis A.'
'Kelley, Steven P.'
'Barber, Patrick S.'
'Rogers, Robin D.'

_publ_section_title
;
 Evaluating Ionic Liquids as Hypergolic Fuels: Exploring Reactivity from
 Molecular Structure
;
_journal_issue 5
_journal_name_full 'Energy &amp; Fuels'
_journal_page_first 3460
_journal_paper_doi 10.1021/ef500264z
_journal_volume 28
_journal_year 2014
_chemical_formula_sum 'C5 H9 N5'
_chemical_formula_weight 139.17
_chemical_name_systematic
;
 ?
;
_space_group_crystal_system orthorhombic
_space_group_IT_number 62
_space_group_name_Hall '-P 2ac 2n'
_space_group_name_H-M_alt 'P n m a'
_symmetry_space_group_name_Hall '-P 2ac 2n'
_symmetry_space_group_name_H-M 'P n m a'
_atom_sites_solution_hydrogens geom
_atom_sites_solution_primary dual
_atom_sites_solution_secondary difmap
_audit_creation_method SHELXL-2013
_cell_angle_alpha 90
_cell_angle_beta 90
_cell_angle_gamma 90
_cell_formula_units_Z 4
_cell_length_a 14.356(4)
_cell_length_b 6.3845(19)
_cell_length_c 7.889(2)
_cell_measurement_reflns_used 3336
_cell_measurement_temperature 100.0(1)
_cell_measurement_theta_max 26.39
_cell_measurement_theta_min 2.84
_cell_volume 723.1(3)
_computing_cell_refinement 'Bruker SAINT'
_computing_data_collection 'Bruker APEX2'
_computing_data_reduction 'Bruker SAINT'
_computing_molecular_graphics 'Bruker SHELXTL'
_computing_publication_material 'Bruker SHELXTL'
_computing_structure_refinement 'SHELXL-2013 (Sheldrick, 2013)'
_computing_structure_solution 'SHELXS-97 (Sheldrick, 2008)'
_diffrn_ambient_temperature 100.0(1)
_diffrn_measured_fraction_theta_full 0.999
_diffrn_measured_fraction_theta_max 0.993
_diffrn_measurement_device_type 'Bruker APEX-II CCD'
_diffrn_measurement_method '\f and \w scans'
_diffrn_radiation_monochromator graphite
_diffrn_radiation_source 'fine-focus sealed tube'
_diffrn_radiation_type MoK\a
_diffrn_radiation_wavelength 0.71073
_diffrn_reflns_av_R_equivalents 0.0754
_diffrn_reflns_av_unetI/netI 0.0621
_diffrn_reflns_Laue_measured_fraction_full 0.999
_diffrn_reflns_Laue_measured_fraction_max 0.993
_diffrn_reflns_limit_h_max 17
_diffrn_reflns_limit_h_min -17
_diffrn_reflns_limit_k_max 8
_diffrn_reflns_limit_k_min -8
_diffrn_reflns_limit_l_max 9
_diffrn_reflns_limit_l_min -9
_diffrn_reflns_number 7256
_diffrn_reflns_point_group_measured_fraction_full 0.999
_diffrn_reflns_point_group_measured_fraction_max 0.993
_diffrn_reflns_theta_full 25.242
_diffrn_reflns_theta_max 26.762
_diffrn_reflns_theta_min 2.838
_exptl_absorpt_coefficient_mu 0.089
_exptl_absorpt_correction_T_max 0.7454
_exptl_absorpt_correction_T_min 0.3440
_exptl_absorpt_correction_type multi-scan
_exptl_absorpt_process_details 'Bruker AXScale'
_exptl_crystal_colour yellow
_exptl_crystal_density_diffrn 1.278
_exptl_crystal_density_method 'not measured'
_exptl_crystal_description needle
_exptl_crystal_F_000 296
_exptl_crystal_size_max 0.12
_exptl_crystal_size_mid 0.04
_exptl_crystal_size_min 0.04
_refine_diff_density_max 0.432
_refine_diff_density_min -0.326
_refine_diff_density_rms 0.068
_refine_ls_extinction_method none
_refine_ls_goodness_of_fit_ref 1.062
_refine_ls_hydrogen_treatment mixed
_refine_ls_matrix_type full
_refine_ls_number_parameters 69
_refine_ls_number_reflns 831
_refine_ls_number_restraints 0
_refine_ls_restrained_S_all 1.062
_refine_ls_R_factor_all 0.0644
_refine_ls_R_factor_gt 0.0584
_refine_ls_shift/su_max 0.000
_refine_ls_shift/su_mean 0.000
_refine_ls_structure_factor_coef Fsqd
_refine_ls_weighting_details 'w=1/[\s^2^(Fo^2^)+(0.1140P)^2^+0.1731P] where P=(Fo^2^+2Fc^2^)/3'
_refine_ls_weighting_scheme calc
_refine_ls_wR_factor_gt 0.1629
_refine_ls_wR_factor_ref 0.1707
_reflns_Friedel_coverage 0.000
_reflns_number_gt 733
_reflns_number_total 831
_reflns_threshold_expression 'I > 2\s(I)'
_cod_data_source_file ef500264z_si_002.cif
_cod_data_source_block C1mimN3
_cod_depositor_comments 'Adding full bibliography for 1514323--1514327.cif.'
_cod_original_cell_volume 723.1(4)
_cod_database_code 1514323
_shelx_space_group_comment
;
The symmetry employed for this shelxl refinement is uniquely defined
by the following loop, which should always be used as a source of
symmetry information in preference to the above space-group names.
They are only intended as comments.
;
_shelxl_version_number 2013-4

loop_
_space_group_symop_operation_xyz
'x, y, z'
'-x+1/2, -y, z+1/2'
'-x, y+1/2, -z'
'x+1/2, -y+1/2, -z+1/2'
'-x, -y, -z'
'x-1/2, y, -z-1/2'
'x, -y-1/2, z'
'-x-1/2, y-1/2, z-1/2'

loop_
_atom_site_label
_atom_site_type_symbol
_atom_site_fract_x
_atom_site_fract_y
_atom_site_fract_z
_atom_site_U_iso_or_equiv
_atom_site_adp_type
_atom_site_occupancy
_atom_site_site_symmetry_order
_atom_site_calc_flag
_atom_site_refinement_flags_posn
_atom_site_refinement_flags_adp
_atom_site_refinement_flags_occupancy
N5 N 0.13254(12) 0.7500 0.6726(2) 0.0297(5) Uani 1 2 d S T P
N1 N 0.35419(12) 0.7500 0.2732(2) 0.0287(5) Uani 1 2 d S T P
N3 N 0.40174(11) 0.7500 0.5327(2) 0.0294(5) Uani 1 2 d S T P
N6 N 0.10684(13) 0.7500 0.5308(3) 0.0404(6) Uani 1 2 d S T P
N4 N 0.15976(14) 0.7500 0.8139(2) 0.0357(5) Uani 1 2 d S T P
C2 C 0.32681(16) 0.7500 0.4335(3) 0.0281(5) Uani 1 2 d S T P
H2 H 0.2624(19) 0.7500 0.468(3) 0.034 Uiso 1 2 d S U P
C5 C 0.44998(16) 0.7500 0.2683(3) 0.0317(6) Uani 1 2 d S T P
H5 H 0.4802(18) 0.7500 0.163(4) 0.038 Uiso 1 2 d S U P
C7 C 0.40015(16) 0.7500 0.7189(3) 0.0365(6) Uani 1 2 d S T P
H7A H 0.4453 0.8523 0.7616 0.055 Uiso 0.5 1 calc R U P
H7B H 0.4164 0.6102 0.7608 0.055 Uiso 0.5 1 calc R U P
H7C H 0.3376 0.7875 0.7585 0.055 Uiso 0.5 1 calc R U P
C4 C 0.47997(16) 0.7500 0.4310(3) 0.0329(6) Uani 1 2 d S T P
H4 H 0.543(2) 0.7500 0.475(3) 0.040 Uiso 1 2 d S U P
C6 C 0.29109(18) 0.7500 0.1273(3) 0.0374(6) Uani 1 2 d S T P
H6A H 0.2268 0.7330 0.1666 0.056 Uiso 0.5 1 calc R U P
H6B H 0.3073 0.6340 0.0514 0.056 Uiso 0.5 1 calc R U P
H6C H 0.2970 0.8830 0.0661 0.056 Uiso 0.5 1 calc R U P

loop_
_atom_site_aniso_label
_atom_site_aniso_U_11
_atom_site_aniso_U_22
_atom_site_aniso_U_33
_atom_site_aniso_U_23
_atom_site_aniso_U_13
_atom_site_aniso_U_12
N5 0.0280(10) 0.0310(10) 0.0301(10) 0.000 0.0025(7) 0.000
N1 0.0392(11) 0.0287(9) 0.0183(9) 0.000 0.0006(7) 0.000
N3 0.0345(11) 0.0339(10) 0.0198(10) 0.000 0.0015(6) 0.000
N6 0.0358(11) 0.0602(14) 0.0252(11) 0.000 -0.0025(7) 0.000
N4 0.0412(11) 0.0411(11) 0.0248(10) 0.000 -0.0039(8) 0.000
C2 0.0336(12) 0.0291(10) 0.0216(11) 0.000 0.0025(8) 0.000
C5 0.0388(12) 0.0339(11) 0.0223(11) 0.000 0.0064(8) 0.000
C7 0.0415(14) 0.0523(14) 0.0158(11) 0.000 0.0012(7) 0.000
C4 0.0341(13) 0.0383(11) 0.0264(11) 0.000 0.0039(8) 0.000
C6 0.0534(15) 0.0384(12) 0.0204(11) 0.000 -0.0078(9) 0.000

loop_
_atom_type_symbol
_atom_type_description
_atom_type_scat_dispersion_real
_atom_type_scat_dispersion_imag
_atom_type_scat_source
C C 0.0033 0.0016 'International Tables Vol C Tables 4.2.6.8 and 6.1.1.4'
H H 0.0000 0.0000 'International Tables Vol C Tables 4.2.6.8 and 6.1.1.4'
N N 0.0061 0.0033 'International Tables Vol C Tables 4.2.6.8 and 6.1.1.4'

loop_
_geom_angle_atom_site_label_1
_geom_angle_atom_site_label_2
_geom_angle_atom_site_label_3
_geom_angle
N6 N5 N4 178.9(2)
C2 N1 C5 108.87(17)
C2 N1 C6 124.55(19)
C5 N1 C6 126.59(18)
C2 N3 C4 108.4(2)
C2 N3 C7 125.15(17)
C4 N3 C7 126.43(18)
N1 C2 N3 108.78(19)
C4 C5 N1 106.93(17)
C5 C4 N3 107.0(2)

loop_
_geom_bond_atom_site_label_1
_geom_bond_atom_site_label_2
_geom_bond_distance
N5 N6 1.178(3)
N5 N4 1.181(3)
N1 C2 1.324(3)
N1 C5 1.376(3)
N1 C6 1.465(3)
N3 C2 1.330(3)
N3 C4 1.380(3)
N3 C7 1.469(3)
C5 C4 1.354(3)
